data_4300815
loop_
_publ_author_name
'Fortner, Kevin C.'
'Bigi, Julian P.'
'Brown, Seth N.'

_publ_section_title
;
 Six-Coordinate Titanium Complexes of a Tripodal Aminetris(phenoxide)
 Ligand: Synthesis, Structure, and Dynamics
;
_journal_coden_ASTM INOCAJ
_journal_issue 8
_journal_name_full 'Inorganic Chemistry'
_journal_page_first 2803
_journal_page_last 2814
_journal_paper_doi 10.1021/ic048403d
_journal_volume 44
_journal_year 2005
_chemical_formula_moiety '[N(CH2C6H2-t-Bu2O)3]Ti(acac)'
_chemical_formula_sum 'C50 H73 N O5 Ti'
_chemical_formula_weight 815.99
_chemical_name_common '[Nitrilotris(3,5-di-tert-butyl-2-cresolato)](acetylacetonato)titanium(IV)'
_space_group_IT_number 14
_symmetry_cell_setting monoclinic
_symmetry_space_group_name_Hall '-P 2ybc'
_symmetry_space_group_name_H-M 'P 1 21/c 1'
_atom_sites_solution_hydrogens geom
_atom_sites_solution_primary direct
_atom_sites_solution_secondary difmap
_audit_creation_method SHELXL
_cell_angle_alpha 90.00
_cell_angle_beta 103.0750(10)
_cell_angle_gamma 90.00
_cell_formula_units_Z 4
_cell_length_a 14.4659(7)
_cell_length_b 11.9192(6)
_cell_length_c 28.9215(15)
_cell_measurement_reflns_used 9023
_cell_measurement_temperature 100(2)
_cell_measurement_theta_max 28.28
_cell_measurement_theta_min 2.24
_cell_volume 4857.4(4)
_computing_cell_refinement 'Bruker XSCANS'
_computing_data_collection 'Bruker XSCANS'
_computing_data_reduction 'Bruker SHELXTL'
_computing_molecular_graphics 'Bruker XP'
_computing_publication_material 'Bruker SHELXTL'
_computing_structure_refinement 'SHELXL-93 (Sheldrick, 1993)'
_computing_structure_solution 'SHELXS-86 (Sheldrick, 1990)'
_diffrn_ambient_temperature 100(2)
_diffrn_measurement_device 'Bruker APEX'
_diffrn_measurement_method '\w scans'
_diffrn_radiation_monochromator graphite
_diffrn_radiation_source 'fine-focus sealed tube'
_diffrn_radiation_type MoK\a
_diffrn_radiation_wavelength 0.71073
_diffrn_reflns_av_R_equivalents 0.0279
_diffrn_reflns_av_sigmaI/netI 0.0256
_diffrn_reflns_limit_h_max 19
_diffrn_reflns_limit_h_min -19
_diffrn_reflns_limit_k_max 15
_diffrn_reflns_limit_k_min -15
_diffrn_reflns_limit_l_max 38
_diffrn_reflns_limit_l_min -38
_diffrn_reflns_number 51108
_diffrn_reflns_theta_max 28.31
_diffrn_reflns_theta_min 2.24
_exptl_absorpt_coefficient_mu 0.219
_exptl_absorpt_correction_T_max 1.0000
_exptl_absorpt_correction_T_min 0.9384
_exptl_absorpt_correction_type 'empirical using SADABS'
_exptl_crystal_colour orange
_exptl_crystal_density_diffrn 1.116
_exptl_crystal_description rod
_exptl_crystal_F_000 1768
_exptl_crystal_size_max 0.43
_exptl_crystal_size_mid 0.28
_exptl_crystal_size_min 0.18
_refine_diff_density_max 0.592
_refine_diff_density_min -0.550
_refine_diff_density_rms 0.057
_refine_ls_extinction_method none
_refine_ls_goodness_of_fit_all 1.019
_refine_ls_goodness_of_fit_obs 1.040
_refine_ls_hydrogen_treatment riding
_refine_ls_matrix_type full
_refine_ls_number_parameters 518
_refine_ls_number_reflns 12054
_refine_ls_number_restraints 0
_refine_ls_restrained_S_all 1.019
_refine_ls_restrained_S_obs 1.040
_refine_ls_R_factor_all 0.0500
_refine_ls_R_factor_obs 0.0429
_refine_ls_shift/esd_max -0.001
_refine_ls_shift/esd_mean 0.000
_refine_ls_structure_factor_coef Fsqd
_refine_ls_weighting_details 'w=1/[\s^2^(Fo^2^)+(0.0693P)^2^+2.4103P] where P=(Fo^2^+2Fc^2^)/3'
_refine_ls_weighting_scheme calc
_refine_ls_wR_factor_all 0.1234
_refine_ls_wR_factor_obs 0.1167
_reflns_number_observed 10401
_reflns_number_total 12054
_reflns_observed_criterion >2sigma(I)
_cod_data_source_file ic048403dsi20041112_054527_2.cif
_cod_data_source_block tiacac
_cod_depositor_comments
;
The following automatic conversions were performed:
'_symmetry_cell_setting' value 'Monoclinic' changed to 'monoclinic'
according to '/home/saulius/struct/CIF-dictionaries/cif_core.dic'
dictionary named 'cif_core.dic' version 2.4.1 from 2010-06-29.

Automatic conversion script
Id: cif_fix_enum 1527 2010-12-29 10:47:43Z saulius 

The following automatic conversions were performed:

'_refine_ls_weighting_scheme' value 'calc
w=1/[\s^2^(Fo^2^)+(0.0693P)^2^+2.4103P] where P=(Fo^2^+2Fc^2^)/3' was
changed to 'calc'. New tag '_refine_ls_weighting_details' was
created. The value of the new tag was set to
'w=1/[\s^2^(Fo^2^)+(0.0693P)^2^+2.4103P] where P=(Fo^2^+2Fc^2^)/3'.

Automatic conversion script
Id: cif_fix_values 3143 2015-03-26 13:38:13Z robertas 
;
_cod_database_code 4300815

loop_
_symmetry_equiv_pos_as_xyz
'x, y, z'
'-x, y+1/2, -z+1/2'
'-x, -y, -z'
'x, -y-1/2, z-1/2'

loop_
_atom_site_aniso_label
_atom_site_aniso_U_11
_atom_site_aniso_U_22
_atom_site_aniso_U_33
_atom_site_aniso_U_23
_atom_site_aniso_U_13
_atom_site_aniso_U_12
Ti 0.01141(11) 0.01376(12) 0.01735(12) -0.00065(8) 0.00188(8) 0.00018(8)
O1 0.0153(4) 0.0162(4) 0.0186(4) -0.0001(3) 0.0036(4) 0.0020(3)
O2 0.0141(4) 0.0161(4) 0.0231(5) 0.0011(4) 0.0020(4) -0.0003(3)
O3 0.0160(4) 0.0191(5) 0.0174(4) -0.0014(4) 0.0017(3) 0.0028(4)
O4 0.0134(4) 0.0200(5) 0.0231(5) -0.0014(4) 0.0010(4) 0.0011(4)
O5 0.0170(4) 0.0177(5) 0.0253(5) -0.0016(4) 0.0054(4) -0.0014(4)
N 0.0130(5) 0.0140(5) 0.0149(5) -0.0017(4) 0.0032(4) -0.0016(4)
C1 0.0184(7) 0.0398(9) 0.0348(9) -0.0021(7) -0.0071(6) 0.0034(6)
C2 0.0144(6) 0.0293(7) 0.0191(6) -0.0053(5) 0.0026(5) 0.0010(5)
C3 0.0159(6) 0.0294(7) 0.0255(7) -0.0084(6) 0.0044(5) -0.0061(5)
C4 0.0203(6) 0.0210(7) 0.0290(7) -0.0064(5) 0.0114(6) -0.0048(5)
C5 0.0303(8) 0.0221(8) 0.0588(11) -0.0035(7) 0.0101(8) -0.0093(6)
C10 0.0120(5) 0.0184(6) 0.0150(6) -0.0024(5) 0.0017(4) -0.0005(4)
C11 0.0147(6) 0.0138(6) 0.0180(6) -0.0026(5) 0.0025(5) -0.0011(5)
C12 0.0136(6) 0.0156(6) 0.0167(6) -0.0035(5) 0.0037(4) -0.0012(4)
C13 0.0135(5) 0.0160(6) 0.0183(6) -0.0023(5) 0.0022(5) 0.0008(4)
C14 0.0172(6) 0.0144(6) 0.0178(6) -0.0018(5) 0.0034(5) -0.0019(5)
C15 0.0159(6) 0.0180(6) 0.0196(6) -0.0021(5) 0.0051(5) -0.0019(5)
C16 0.0138(6) 0.0161(6) 0.0207(6) -0.0030(5) 0.0041(5) -0.0005(5)
C20 0.0139(6) 0.0146(6) 0.0187(6) -0.0010(5) 0.0054(5) -0.0012(4)
C21 0.0153(6) 0.0167(6) 0.0187(6) 0.0013(5) 0.0037(5) -0.0011(5)
C22 0.0163(6) 0.0148(6) 0.0171(6) -0.0005(5) 0.0053(5) -0.0014(5)
C23 0.0147(6) 0.0163(6) 0.0171(6) 0.0002(5) 0.0048(5) -0.0002(5)
C24 0.0163(6) 0.0170(6) 0.0175(6) -0.0003(5) 0.0058(5) -0.0029(5)
C25 0.0212(6) 0.0129(6) 0.0260(7) -0.0001(5) 0.0077(5) -0.0012(5)
C26 0.0170(6) 0.0151(6) 0.0242(6) 0.0025(5) 0.0060(5) 0.0005(5)
C30 0.0155(6) 0.0134(6) 0.0152(6) -0.0006(4) 0.0023(4) 0.0003(4)
C31 0.0135(5) 0.0170(6) 0.0179(6) -0.0008(5) 0.0043(5) -0.0012(5)
C32 0.0148(6) 0.0154(6) 0.0158(6) -0.0010(5) 0.0035(5) -0.0023(5)
C33 0.0159(6) 0.0174(6) 0.0172(6) -0.0010(5) 0.0020(5) 0.0000(5)
C34 0.0168(6) 0.0224(7) 0.0182(6) -0.0037(5) 0.0037(5) 0.0014(5)
C35 0.0199(6) 0.0328(8) 0.0151(6) -0.0015(5) 0.0033(5) 0.0030(6)
C36 0.0158(6) 0.0271(7) 0.0164(6) 0.0028(5) 0.0033(5) 0.0019(5)
C100 0.0170(6) 0.0175(6) 0.0188(6) 0.0004(5) 0.0040(5) -0.0004(5)
C101 0.0329(8) 0.0179(7) 0.0270(7) 0.0013(5) 0.0088(6) 0.0029(6)
C102 0.0206(7) 0.0291(7) 0.0235(7) 0.0057(6) 0.0000(5) -0.0026(6)
C103 0.0229(7) 0.0274(7) 0.0213(7) 0.0029(5) 0.0073(5) 0.0019(6)
C110 0.0135(6) 0.0214(6) 0.0229(7) -0.0019(5) 0.0055(5) 0.0025(5)
C111 0.0187(7) 0.0369(8) 0.0298(8) 0.0021(6) 0.0112(6) 0.0059(6)
C112 0.0140(6) 0.0401(9) 0.0274(7) -0.0065(6) 0.0021(5) 0.0023(6)
C113 0.0254(7) 0.0209(7) 0.0402(9) -0.0040(6) 0.0106(6) 0.0052(6)
C200 0.0173(6) 0.0169(6) 0.0225(6) -0.0025(5) 0.0055(5) -0.0039(5)
C201 0.0227(8) 0.0246(8) 0.0779(14) 0.0163(9) 0.0031(8) -0.0077(6)
C202 0.0289(8) 0.0690(13) 0.0320(9) -0.0265(9) 0.0112(7) -0.0206(9)
C203 0.0163(6) 0.0258(7) 0.0380(8) -0.0099(6) 0.0031(6) -0.0027(5)
C210 0.0190(7) 0.0158(6) 0.0424(9) 0.0048(6) 0.0077(6) 0.0026(5)
C211 0.0255(8) 0.0161(7) 0.0810(15) 0.0006(8) 0.0122(9) 0.0039(6)
C212 0.0257(8) 0.0342(9) 0.0458(10) 0.0166(8) 0.0040(7) 0.0084(7)
C213 0.0237(7) 0.0223(7) 0.0479(10) -0.0022(7) 0.0146(7) 0.0023(6)
C300 0.0231(7) 0.0289(7) 0.0184(6) -0.0068(5) 0.0029(5) 0.0062(6)
C301 0.0358(9) 0.0429(10) 0.0307(8) -0.0194(7) -0.0025(7) 0.0101(7)
C302 0.0369(9) 0.0324(8) 0.0263(8) -0.0042(6) 0.0059(7) 0.0157(7)
C303 0.0316(8) 0.0429(10) 0.0382(9) -0.0057(8) 0.0178(7) 0.0078(7)
C310 0.0204(7) 0.0409(9) 0.0185(6) 0.0097(6) 0.0063(5) 0.0109(6)
C311 0.0477(11) 0.098(2) 0.0163(7) 0.0153(9) 0.0106(7) 0.0421(12)
C312 0.0240(8) 0.0466(11) 0.0561(12) 0.0324(9) 0.0074(8) 0.0035(7)
C313 0.0176(6) 0.0329(8) 0.0202(7) 0.0018(6) 0.0011(5) 0.0040(6)

loop_
_atom_site_label
_atom_site_type_symbol
_atom_site_fract_x
_atom_site_fract_y
_atom_site_fract_z
_atom_site_U_iso_or_equiv
_atom_site_thermal_displace_type
_atom_site_occupancy
_atom_site_calc_flag
_atom_site_refinement_flags
_atom_site_disorder_group
Ti Ti 0.31682(2) 0.76427(2) 0.139438(8) 0.01439(7) Uani 1 d . .
O1 O 0.31857(7) 0.74139(8) 0.07529(3) 0.0167(2) Uani 1 d . .
O2 O 0.25599(6) 0.63148(8) 0.14545(3) 0.0181(2) Uani 1 d . .
O3 O 0.29834(6) 0.83407(8) 0.19460(3) 0.0178(2) Uani 1 d . .
O4 O 0.44562(7) 0.71702(8) 0.16838(3) 0.0193(2) Uani 1 d . .
O5 O 0.37909(7) 0.91699(8) 0.12933(4) 0.0199(2) Uani 1 d . .
N N 0.17249(7) 0.83905(9) 0.11015(4) 0.0139(2) Uani 1 d . .
C1 C 0.60191(11) 0.7069(2) 0.21510(6) 0.0331(4) Uani 1 d . .
H1A H 0.58329(11) 0.6278(2) 0.21483(6) 0.050 Uiso 1 calc R .
H1B H 0.61864(11) 0.7341(2) 0.24792(6) 0.050 Uiso 1 calc R .
H1C H 0.65681(11) 0.7146(2) 0.20075(6) 0.050 Uiso 1 calc R .
C2 C 0.52071(10) 0.77475(13) 0.18725(5) 0.0211(3) Uani 1 d . .
C3 C 0.52809(10) 0.88925(13) 0.18194(5) 0.0237(3) Uani 1 d . .
H3 H 0.5824(14) 0.9244(16) 0.1969(7) 0.029(5) Uiso 1 d . .
C4 C 0.45759(10) 0.95457(12) 0.15240(5) 0.0225(3) Uani 1 d . .
C5 C 0.47545(13) 1.07748(14) 0.14608(7) 0.0371(4) Uani 1 d . .
H5A H 0.42004(13) 1.11084(14) 0.12462(7) 0.056 Uiso 1 calc R .
H5B H 0.53130(13) 1.08638(14) 0.13255(7) 0.056 Uiso 1 calc R .
H5C H 0.48662(13) 1.11522(14) 0.17695(7) 0.056 Uiso 1 calc R .
C10 C 0.13962(9) 0.82977(11) 0.05752(4) 0.0153(2) Uani 1 d . .
H10A H 0.08172(9) 0.87605(11) 0.04749(4) 0.018 Uiso 1 calc R .
H10B H 0.12129(9) 0.75082(11) 0.04969(4) 0.018 Uiso 1 calc R .
C11 C 0.29717(9) 0.80973(11) 0.03702(5) 0.0157(2) Uani 1 d . .
C12 C 0.20886(9) 0.86429(11) 0.02859(4) 0.0152(2) Uani 1 d . .
C13 C 0.18146(9) 0.93525(11) -0.01006(5) 0.0162(2) Uani 1 d . .
H13 H 0.12236(9) 0.97330(11) -0.01477(5) 0.019 Uiso 1 calc R .
C14 C 0.23908(9) 0.95184(11) -0.04219(5) 0.0166(2) Uani 1 d . .
C15 C 0.32576(9) 0.89550(11) -0.03334(5) 0.0177(2) Uani 1 d . .
H15 H 0.36561(9) 0.90616(11) -0.05496(5) 0.021 Uiso 1 calc R .
C16 C 0.35776(9) 0.82400(11) 0.00554(5) 0.0168(2) Uani 1 d . .
C20 C 0.10157(9) 0.77673(11) 0.13159(5) 0.0154(2) Uani 1 d . .
H20A H 0.12128(9) 0.78219(11) 0.16659(5) 0.019 Uiso 1 calc R .
H20B H 0.03894(9) 0.81368(11) 0.12153(5) 0.019 Uiso 1 calc R .
C21 C 0.17077(9) 0.58458(11) 0.12647(5) 0.0169(2) Uani 1 d . .
C22 C 0.09127(9) 0.65471(11) 0.11779(5) 0.0158(2) Uani 1 d . .
C23 C 0.00184(9) 0.61058(11) 0.09808(4) 0.0158(2) Uani 1 d . .
H23 H -0.05168(9) 0.65904(11) 0.09194(4) 0.019 Uiso 1 calc R .
C24 C -0.01077(9) 0.49728(11) 0.08721(5) 0.0166(2) Uani 1 d . .
C25 C 0.07045(10) 0.42944(11) 0.09634(5) 0.0197(3) Uani 1 d . .
H25 H 0.06281(10) 0.35182(11) 0.08902(5) 0.024 Uiso 1 calc R .
C26 C 0.16185(9) 0.46899(11) 0.11553(5) 0.0186(3) Uani 1 d . .
C30 C 0.17300(9) 0.96040(10) 0.12362(4) 0.0148(2) Uani 1 d . .
H30A H 0.11269(9) 0.99507(10) 0.10659(4) 0.018 Uiso 1 calc R .
H30B H 0.22533(9) 0.99854(10) 0.11296(4) 0.018 Uiso 1 calc R .
C31 C 0.24838(9) 0.91608(11) 0.20964(5) 0.0160(2) Uani 1 d . .
C32 C 0.18478(9) 0.98014(11) 0.17614(4) 0.0153(2) Uani 1 d . .
C33 C 0.12817(9) 1.06066(11) 0.19125(5) 0.0171(2) Uani 1 d . .
H33 H 0.08520(9) 1.10334(11) 0.16819(5) 0.021 Uiso 1 calc R .
C34 C 0.13284(9) 1.08022(12) 0.23913(5) 0.0192(3) Uani 1 d . .
C35 C 0.19700(10) 1.01471(13) 0.27171(5) 0.0227(3) Uani 1 d . .
H35 H 0.20109(10) 1.02680(13) 0.30458(5) 0.027 Uiso 1 calc R .
C36 C 0.25527(9) 0.93274(12) 0.25874(5) 0.0198(3) Uani 1 d . .
C100 C 0.20479(9) 1.02730(11) -0.08558(5) 0.0178(3) Uani 1 d . .
C101 C 0.19735(11) 1.14893(12) -0.06878(5) 0.0256(3) Uani 1 d . .
H10C H 0.15491(11) 1.15152(12) -0.04676(5) 0.038 Uiso 1 calc R .
H10D H 0.17196(11) 1.19688(12) -0.09624(5) 0.038 Uiso 1 calc R .
H10E H 0.26045(11) 1.17577(12) -0.05265(5) 0.038 Uiso 1 calc R .
C102 C 0.10689(10) 0.98741(13) -0.11321(5) 0.0252(3) Uani 1 d . .
H10F H 0.06241(10) 0.98780(13) -0.09220(5) 0.038 Uiso 1 calc R .
H10G H 0.11214(10) 0.91112(13) -0.12499(5) 0.038 Uiso 1 calc R .
H10H H 0.08365(10) 1.03786(13) -0.14008(5) 0.038 Uiso 1 calc R .
C103 C 0.27130(10) 1.02514(13) -0.11990(5) 0.0235(3) Uani 1 d . .
H10I H 0.24624(10) 1.07455(13) -0.14691(5) 0.035 Uiso 1 calc R .
H10J H 0.27579(10) 0.94836(13) -0.13131(5) 0.035 Uiso 1 calc R .
H10K H 0.33446(10) 1.05114(13) -0.10344(5) 0.035 Uiso 1 calc R .
C110 C 0.45239(9) 0.76115(12) 0.01232(5) 0.0191(3) Uani 1 d . .
C111 C 0.50672(10) 0.79196(14) -0.02587(6) 0.0276(3) Uani 1 d . .
H11A H 0.56650(10) 0.75002(14) -0.02022(6) 0.041 Uiso 1 calc R .
H11B H 0.52024(10) 0.87261(14) -0.02444(6) 0.041 Uiso 1 calc R .
H11C H 0.46806(10) 0.77288(14) -0.05729(6) 0.041 Uiso 1 calc R .
C112 C 0.51655(10) 0.79060(15) 0.06071(6) 0.0275(3) Uani 1 d . .
H11D H 0.57679(10) 0.75007(15) 0.06472(6) 0.041 Uiso 1 calc R .
H11E H 0.48505(10) 0.76900(15) 0.08601(6) 0.041 Uiso 1 calc R .
H11F H 0.52879(10) 0.87153(15) 0.06229(6) 0.041 Uiso 1 calc R .
C113 C 0.43421(11) 0.63427(13) 0.00938(6) 0.0283(3) Uani 1 d . .
H11G H 0.49483(11) 0.59443(13) 0.01372(6) 0.043 Uiso 1 calc R .
H11H H 0.39416(11) 0.61558(13) -0.02176(6) 0.043 Uiso 1 calc R .
H11I H 0.40203(11) 0.61175(13) 0.03430(6) 0.043 Uiso 1 calc R .
C200 C -0.10808(9) 0.44767(11) 0.06403(5) 0.0188(3) Uani 1 d . .
C201 C -0.12264(12) 0.33475(15) 0.08658(8) 0.0430(5) Uani 1 d . .
H20C H -0.07112(12) 0.28354(15) 0.08388(8) 0.065 Uiso 1 calc R .
H20D H -0.18353(12) 0.30249(15) 0.07013(8) 0.065 Uiso 1 calc R .
H20E H -0.12259(12) 0.34592(15) 0.12015(8) 0.065 Uiso 1 calc R .
C202 C -0.11313(13) 0.4302(2) 0.01104(6) 0.0426(5) Uani 1 d . .
H20F H -0.06169(13) 0.3802(2) 0.00710(6) 0.064 Uiso 1 calc R .
H20G H -0.10657(13) 0.5027(2) -0.00389(6) 0.064 Uiso 1 calc R .
H20H H -0.17437(13) 0.3966(2) -0.00400(6) 0.064 Uiso 1 calc R .
C203 C -0.18899(10) 0.52572(13) 0.06869(6) 0.0272(3) Uani 1 d . .
H20I H -0.18071(10) 0.59851(13) 0.05439(6) 0.041 Uiso 1 calc R .
H20J H -0.18864(10) 0.53611(13) 0.10234(6) 0.041 Uiso 1 calc R .
H20K H -0.24962(10) 0.49270(13) 0.05232(6) 0.041 Uiso 1 calc R .
C210 C 0.24890(10) 0.39123(12) 0.12445(6) 0.0256(3) Uani 1 d . .
C211 C 0.22137(12) 0.27000(13) 0.10927(9) 0.0409(5) Uani 1 d . .
H21A H 0.19107(12) 0.26834(13) 0.07535(9) 0.061 Uiso 1 calc R .
H21B H 0.17704(12) 0.24130(13) 0.12753(9) 0.061 Uiso 1 calc R .
H21C H 0.27845(12) 0.22303(13) 0.11526(9) 0.061 Uiso 1 calc R .
C212 C 0.29613(12) 0.3909(2) 0.17767(7) 0.0359(4) Uani 1 d . .
H21D H 0.25027(12) 0.3655(2) 0.19572(7) 0.054 Uiso 1 calc R .
H21E H 0.31753(12) 0.4669(2) 0.18771(7) 0.054 Uiso 1 calc R .
H21F H 0.35072(12) 0.3399(2) 0.18353(7) 0.054 Uiso 1 calc R .
C213 C 0.32027(11) 0.43084(13) 0.09581(7) 0.0303(3) Uani 1 d . .
H21G H 0.28971(11) 0.43093(13) 0.06191(7) 0.045 Uiso 1 calc R .
H21H H 0.37489(11) 0.37995(13) 0.10152(7) 0.045 Uiso 1 calc R .
H21I H 0.34174(11) 0.50690(13) 0.10573(7) 0.045 Uiso 1 calc R .
C300 C 0.06514(10) 1.16172(13) 0.25599(5) 0.0238(3) Uani 1 d . .
C301 C 0.11811(13) 1.2313(2) 0.29823(6) 0.0381(4) Uani 1 d . .
H30C H 0.14920(13) 1.1810(2) 0.32385(6) 0.057 Uiso 1 calc R .
H30D H 0.07299(13) 1.2795(2) 0.30953(6) 0.057 Uiso 1 calc R .
H30E H 0.16603(13) 1.2779(2) 0.28834(6) 0.057 Uiso 1 calc R .
C302 C 0.01771(13) 1.24332(14) 0.21683(6) 0.0320(4) Uani 1 d . .
H30F H -0.01677(13) 1.20082(14) 0.18928(6) 0.048 Uiso 1 calc R .
H30G H 0.06633(13) 1.28981(14) 0.20750(6) 0.048 Uiso 1 calc R .
H30H H -0.02675(13) 1.29151(14) 0.22866(6) 0.048 Uiso 1 calc R .
C303 C -0.01263(12) 1.0927(2) 0.27122(7) 0.0360(4) Uani 1 d . .
H30I H -0.04676(12) 1.0479(2) 0.24429(7) 0.054 Uiso 1 calc R .
H30J H -0.05715(12) 1.1434(2) 0.28171(7) 0.054 Uiso 1 calc R .
H30K H 0.01641(12) 1.0426(2) 0.29738(7) 0.054 Uiso 1 calc R .
C310 C 0.32038(10) 0.85835(14) 0.29568(5) 0.0263(3) Uani 1 d . .
C311 C 0.32135(15) 0.8956(2) 0.34669(6) 0.0534(6) Uani 1 d . .
H31A H 0.25661(15) 0.8935(2) 0.35170(6) 0.080 Uiso 1 calc R .
H31B H 0.34627(15) 0.9721(2) 0.35168(6) 0.080 Uiso 1 calc R .
H31C H 0.36180(15) 0.8448(2) 0.36919(6) 0.080 Uiso 1 calc R .
C312 C 0.28396(13) 0.7371(2) 0.28919(8) 0.0425(5) Uani 1 d . .
H31D H 0.21814(13) 0.7344(2) 0.29263(8) 0.064 Uiso 1 calc R .
H31E H 0.32355(13) 0.6891(2) 0.31329(8) 0.064 Uiso 1 calc R .
H31F H 0.28694(13) 0.7105(2) 0.25751(8) 0.064 Uiso 1 calc R .
C313 C 0.42352(10) 0.86367(14) 0.29034(5) 0.0241(3) Uani 1 d . .
H31G H 0.44627(10) 0.94127(14) 0.29452(5) 0.036 Uiso 1 calc R .
H31H H 0.42673(10) 0.83722(14) 0.25866(5) 0.036 Uiso 1 calc R .
H31I H 0.46338(10) 0.81591(14) 0.31444(5) 0.036 Uiso 1 calc R .

loop_
_atom_type_symbol
_atom_type_description
_atom_type_scat_dispersion_real
_atom_type_scat_dispersion_imag
_atom_type_scat_source
C C 0.0033 0.0016 'International Tables Vol C Tables 4.2.6.8 and 6.1.1.4'
H H 0.0000 0.0000 'International Tables Vol C Tables 4.2.6.8 and 6.1.1.4'
N N 0.0061 0.0033 'International Tables Vol C Tables 4.2.6.8 and 6.1.1.4'
O O 0.0106 0.0060 'International Tables Vol C Tables 4.2.6.8 and 6.1.1.4'
Ti Ti 0.2776 0.4457 'International Tables Vol C Tables 4.2.6.8 and 6.1.1.4'

loop_
_geom_angle_atom_site_label_1
_geom_angle_atom_site_label_2
_geom_angle_atom_site_label_3
_geom_angle
_geom_angle_site_symmetry_1
_geom_angle_site_symmetry_3
_geom_angle_publ_flag
O2 Ti O3 97.95(4) . . ?
O2 Ti O1 94.70(4) . . ?
O3 Ti O1 160.35(4) . . ?
O2 Ti O4 98.19(4) . . ?
O3 Ti O4 93.99(4) . . ?
O1 Ti O4 99.03(4) . . ?
O2 Ti O5 176.64(4) . . ?
O3 Ti O5 83.15(4) . . ?
O1 Ti O5 83.42(4) . . ?
O4 Ti O5 84.88(4) . . ?
O2 Ti N 87.33(4) . . ?
O3 Ti N 81.12(4) . . ?
O1 Ti N 84.53(4) . . ?
O4 Ti N 173.12(4) . . ?
O5 Ti N 89.71(4) . . ?
C31 O3 Ti 142.14(8) . . ?
C21 O2 Ti 136.87(8) . . ?
C11 O1 Ti 131.92(8) . . ?
C2 O4 Ti 131.05(9) . . ?
C4 O5 Ti 127.06(10) . . ?
C10 N C30 108.57(10) . . ?
C10 N C20 107.05(9) . . ?
C30 N C20 109.42(9) . . ?
C10 N Ti 114.12(7) . . ?
C30 N Ti 109.56(7) . . ?
C20 N Ti 108.02(7) . . ?
O4 C2 C3 123.79(13) . . ?
O4 C2 C1 114.78(13) . . ?
C1 C2 C3 121.41(13) . . ?
C2 C3 C4 123.41(13) . . ?
O5 C4 C3 124.49(13) . . ?
O5 C4 C5 116.08(14) . . ?
C3 C4 C5 119.41(14) . . ?
N C30 C32 113.92(10) . . ?
O3 C31 C32 119.28(11) . . ?
O3 C31 C36 120.37(12) . . ?
C32 C31 C36 120.22(12) . . ?
C33 C32 C31 119.90(12) . . ?
C33 C32 C30 118.85(11) . . ?
C31 C32 C30 121.20(11) . . ?
C34 C33 C32 121.85(12) . . ?
C33 C34 C35 116.86(12) . . ?
C33 C34 C300 122.11(12) . . ?
C35 C34 C300 120.80(12) . . ?
C36 C35 C34 123.89(13) . . ?
C35 C36 C31 117.28(12) . . ?
C35 C36 C310 121.98(12) . . ?
C31 C36 C310 120.65(12) . . ?
C22 C20 N 113.71(10) . . ?
O2 C21 C22 117.60(12) . . ?
O2 C21 C26 121.52(12) . . ?
C22 C21 C26 120.88(12) . . ?
C23 C22 C21 119.85(12) . . ?
C23 C22 C20 119.98(11) . . ?
C21 C22 C20 120.12(11) . . ?
C24 C23 C22 121.45(12) . . ?
C23 C24 C25 117.17(12) . . ?
C23 C24 C200 122.29(12) . . ?
C25 C24 C200 120.48(12) . . ?
C26 C25 C24 123.97(12) . . ?
C25 C26 C21 116.67(12) . . ?
C25 C26 C210 121.97(12) . . ?
C21 C26 C210 121.36(12) . . ?
N C10 C12 116.71(10) . . ?
O1 C11 C12 116.86(11) . . ?
O1 C11 C16 122.72(11) . . ?
C12 C11 C16 120.39(12) . . ?
C13 C12 C11 120.35(12) . . ?
C13 C12 C10 120.78(11) . . ?
C11 C12 C10 118.15(11) . . ?
C12 C13 C14 121.23(12) . . ?
C15 C14 C13 117.22(12) . . ?
C15 C14 C100 122.97(12) . . ?
C13 C14 C100 119.80(12) . . ?
C14 C15 C16 124.02(12) . . ?
C15 C16 C11 116.76(12) . . ?
C15 C16 C110 121.47(12) . . ?
C11 C16 C110 121.74(12) . . ?
C301 C300 C302 107.80(14) . . ?
C301 C300 C34 110.86(12) . . ?
C302 C300 C34 112.21(12) . . ?
C301 C300 C303 109.15(14) . . ?
C302 C300 C303 108.51(14) . . ?
C34 C300 C303 108.25(13) . . ?
C313 C310 C312 109.94(13) . . ?
C313 C310 C36 111.29(12) . . ?
C312 C310 C36 108.59(13) . . ?
C313 C310 C311 106.64(14) . . ?
C312 C310 C311 108.5(2) . . ?
C36 C310 C311 111.83(13) . . ?
C203 C200 C201 108.45(13) . . ?
C203 C200 C202 107.91(13) . . ?
C201 C200 C202 109.07(15) . . ?
C203 C200 C24 111.90(11) . . ?
C201 C200 C24 110.72(12) . . ?
C202 C200 C24 108.73(11) . . ?
C212 C210 C213 109.89(13) . . ?
C212 C210 C211 108.14(14) . . ?
C213 C210 C211 107.29(14) . . ?
C212 C210 C26 109.36(13) . . ?
C213 C210 C26 110.43(12) . . ?
C211 C210 C26 111.69(12) . . ?
C103 C100 C14 112.74(11) . . ?
C103 C100 C102 107.35(11) . . ?
C14 C100 C102 109.51(11) . . ?
C103 C100 C101 108.62(11) . . ?
C14 C100 C101 109.08(11) . . ?
C102 C100 C101 109.48(12) . . ?
C16 C110 C113 109.73(11) . . ?
C16 C110 C112 110.06(11) . . ?
C113 C110 C112 109.68(13) . . ?
C16 C110 C111 112.21(12) . . ?
C113 C110 C111 107.74(12) . . ?
C112 C110 C111 107.36(12) . . ?

loop_
_geom_bond_atom_site_label_1
_geom_bond_atom_site_label_2
_geom_bond_distance
_geom_bond_site_symmetry_2
_geom_bond_publ_flag
Ti O2 1.8382(10) . ?
Ti O3 1.8714(10) . ?
Ti O1 1.8811(10) . ?
Ti O4 1.9452(10) . ?
Ti O5 2.0807(10) . ?
Ti N 2.2518(11) . ?
O3 C31 1.345(2) . ?
O2 C21 1.352(2) . ?
O1 C11 1.352(2) . ?
O4 C2 1.297(2) . ?
O5 C4 1.262(2) . ?
N C10 1.492(2) . ?
N C30 1.498(2) . ?
N C20 1.509(2) . ?
C1 C2 1.501(2) . ?
C2 C3 1.380(2) . ?
C3 C4 1.408(2) . ?
C4 C5 1.506(2) . ?
C30 C32 1.508(2) . ?
C31 C32 1.402(2) . ?
C31 C36 1.415(2) . ?
C32 C33 1.394(2) . ?
C33 C34 1.391(2) . ?
C34 C35 1.401(2) . ?
C34 C300 1.535(2) . ?
C35 C36 1.396(2) . ?
C36 C310 1.536(2) . ?
C20 C22 1.507(2) . ?
C21 C22 1.398(2) . ?
C21 C26 1.413(2) . ?
C22 C23 1.393(2) . ?
C23 C24 1.389(2) . ?
C24 C25 1.401(2) . ?
C24 C200 1.534(2) . ?
C25 C26 1.395(2) . ?
C26 C210 1.538(2) . ?
C10 C12 1.501(2) . ?
C11 C12 1.405(2) . ?
C11 C16 1.410(2) . ?
C12 C13 1.386(2) . ?
C13 C14 1.396(2) . ?
C14 C15 1.394(2) . ?
C14 C100 1.532(2) . ?
C15 C16 1.404(2) . ?
C16 C110 1.534(2) . ?
C300 C301 1.531(2) . ?
C300 C302 1.532(2) . ?
C300 C303 1.537(2) . ?
C310 C313 1.536(2) . ?
C310 C312 1.535(3) . ?
C310 C311 1.537(2) . ?
C200 C203 1.525(2) . ?
C200 C201 1.531(2) . ?
C200 C202 1.532(2) . ?
C210 C212 1.536(2) . ?
C210 C213 1.537(2) . ?
C210 C211 1.536(2) . ?
C100 C103 1.531(2) . ?
C100 C102 1.536(2) . ?
C100 C101 1.540(2) . ?
C110 C113 1.534(2) . ?
C110 C112 1.535(2) . ?
C110 C111 1.538(2) . ?
